data_4060162
_journal_name_full Organometallics
_journal_paper_doi 10.1021/om0493199
_journal_year 2005
_chemical_formula_moiety 'C28 H42 Al2 O6'
_chemical_formula_sum 'C28 H42 Al2 O6'
_chemical_formula_weight 528.58
_chemical_name_common '(4) [Al(Me)(DMP)(OTHF)]2'
_space_group_IT_number 2
_symmetry_cell_setting triclinic
_symmetry_space_group_name_Hall '-P 1'
_symmetry_space_group_name_H-M 'P -1'
_atom_sites_solution_hydrogens geom
_atom_sites_solution_primary direct
_atom_sites_solution_secondary difmap
_cell_angle_alpha 85.607(2)
_cell_angle_beta 81.167(2)
_cell_angle_gamma 76.769(2)
_cell_formula_units_Z 2
_cell_length_a 7.9767(8)
_cell_length_b 13.2255(13)
_cell_length_c 14.4924(15)
_cell_measurement_reflns_used ?
_cell_measurement_temperature 203(2)
_cell_measurement_theta_max ?
_cell_measurement_theta_min ?
_cell_volume 1469.3(3)
_diffrn_ambient_temperature 203(2)
_diffrn_detector_area_resol_mean ?
_diffrn_measurement_device_type 'CCD area detector'
_diffrn_measurement_method 'phi and omega scans'
_diffrn_radiation_monochromator graphite
_diffrn_radiation_source 'fine-focus sealed tube'
_diffrn_radiation_type MoK\a
_diffrn_radiation_wavelength 0.71073
_diffrn_reflns_av_R_equivalents 0.0148
_diffrn_reflns_av_sigmaI/netI 0.0331
_diffrn_reflns_limit_h_max 9
_diffrn_reflns_limit_h_min -9
_diffrn_reflns_limit_k_max 11
_diffrn_reflns_limit_k_min -16
_diffrn_reflns_limit_l_max 17
_diffrn_reflns_limit_l_min -18
_diffrn_reflns_number 8494
_diffrn_reflns_theta_max 26.37
_diffrn_reflns_theta_min 1.42
_diffrn_standards_decay_% ?
_diffrn_standards_interval_count ?
_diffrn_standards_interval_time ?
_diffrn_standards_number ?
_exptl_absorpt_coefficient_mu 0.136
_exptl_absorpt_correction_T_max ?
_exptl_absorpt_correction_T_min ?
_exptl_absorpt_correction_type none
_exptl_absorpt_process_details ?
_exptl_crystal_colour transparent
_exptl_crystal_density_diffrn 1.195
_exptl_crystal_density_meas 0
_exptl_crystal_density_method 'not measured'
_exptl_crystal_description Fiber
_exptl_crystal_F_000 568
_exptl_crystal_size_max 0.50
_exptl_crystal_size_mid 0.25
_exptl_crystal_size_min 0.20
_refine_ls_extinction_coef ?
_refine_ls_extinction_method none
_refine_ls_goodness_of_fit_ref 1.026
_refine_ls_hydrogen_treatment mixed
_refine_ls_matrix_type full
_refine_ls_number_parameters 331
_refine_ls_number_reflns 5836
_refine_ls_number_restraints 0
_refine_ls_restrained_S_all 1.026
_refine_ls_R_factor_all 0.0916
_refine_ls_R_factor_gt 0.0783
_refine_ls_shift/su_max 0.001
_refine_ls_shift/su_mean 0.000
_refine_ls_structure_factor_coef Fsqd
_refine_ls_weighting_details 'calc w=1/[\s^2^(Fo^2^)+(0.0730P)^2^+2.4066P] where P=(Fo^2^+2Fc^2^)/3'
_refine_ls_weighting_scheme calc
_refine_ls_wR_factor_gt 0.1785
_refine_ls_wR_factor_ref 0.1885
_reflns_number_gt 4810
_reflns_number_total 5836
_reflns_threshold_expression >2sigma(I)
_cod_depositor_comments
;
The following automatic conversions were performed:
'_symmetry_cell_setting' value 'Triclinic' changed to 'triclinic'
according to '/home/saulius/struct/CIF-dictionaries/cif_core.dic'
dictionary named 'cif_core.dic' version 2.4.1 from 2010-06-29.

Automatic conversion script
Id: cif_fix_enum 1527 2010-12-29 10:47:43Z saulius 
;
_cod_original_sg_symbol_H-M P-1
_cod_database_code 4060162

loop_
_symmetry_equiv_pos_as_xyz
'x, y, z'
'-x, -y, -z'

loop_
_atom_site_label
_atom_site_type_symbol
_atom_site_fract_x
_atom_site_fract_y
_atom_site_fract_z
_atom_site_U_iso_or_equiv
_atom_site_adp_type
_atom_site_occupancy
_atom_site_symmetry_multiplicity
_atom_site_calc_flag
_atom_site_refinement_flags
_atom_site_disorder_assembly
_atom_site_disorder_group
Al1 Al 0.48176(11) 0.61256(7) 0.51133(6) 0.0330(2) Uani 1 1 d . . .
Al2 Al 0.65252(11) 0.41399(7) 0.97657(7) 0.0328(2) Uani 1 1 d . . .
O1 O 0.4133(3) 0.69204(16) 0.41619(15) 0.0402(5) Uani 1 1 d . . .
O2 O 0.2685(3) 0.68078(16) 0.60289(17) 0.0485(6) Uani 1 1 d . . .
O3 O 0.3917(3) 0.50021(15) 0.56068(15) 0.0355(5) Uani 1 1 d . . .
O4 O 0.7155(3) 0.33220(16) 1.07139(16) 0.0414(5) Uani 1 1 d . . .
O5 O 0.6065(3) 0.29511(17) 0.90703(18) 0.0498(6) Uani 1 1 d . . .
O6 O 0.5749(2) 0.53623(15) 1.04429(15) 0.0362(5) Uani 1 1 d . . .
C1 C 0.2758(4) 0.7688(2) 0.4012(2) 0.0403(7) Uani 1 1 d . . .
C2 C 0.2878(6) 0.8731(3) 0.4019(3) 0.0549(10) Uani 1 1 d . . .
C3 C 0.1421(8) 0.9501(3) 0.3856(3) 0.0803(15) Uani 1 1 d . . .
H3 H 0.1465 1.0203 0.3873 0.096 Uiso 1 1 calc R . .
C4 C -0.0063(8) 0.9260(4) 0.3673(4) 0.0935(18) Uani 1 1 d . . .
H4 H -0.1022 0.9793 0.3559 0.112 Uiso 1 1 calc R . .
C5 C -0.0156(6) 0.8242(4) 0.3654(3) 0.0770(14) Uani 1 1 d . . .
H5 H -0.1189 0.8083 0.3532 0.092 Uiso 1 1 calc R . .
C6 C 0.1250(5) 0.7437(3) 0.3813(2) 0.0497(8) Uani 1 1 d . . .
C7 C 0.4497(7) 0.8994(3) 0.4214(3) 0.0743(13) Uani 1 1 d . . .
H7A H 0.4384 0.9741 0.4145 0.111 Uiso 1 1 calc R . .
H7B H 0.5472 0.8654 0.3777 0.111 Uiso 1 1 calc R . .
H7C H 0.4693 0.8760 0.4847 0.111 Uiso 1 1 calc R . .
C8 C 0.1171(6) 0.6324(3) 0.3783(3) 0.0654(11) Uani 1 1 d . . .
H8A H 0.2192 0.5960 0.3389 0.098 Uiso 1 1 calc R . .
H8B H 0.0133 0.6281 0.3530 0.098 Uiso 1 1 calc R . .
H8C H 0.1138 0.6008 0.4410 0.098 Uiso 1 1 calc R . .
C9 C 0.2544(5) 0.5098(3) 0.6352(3) 0.0489(9) Uani 1 1 d . . .
H9A H 0.1500 0.4993 0.6127 0.059 Uiso 1 1 calc R . .
H9B H 0.2851 0.4556 0.6836 0.059 Uiso 1 1 calc R . .
C10 C 0.2181(9) 0.6070(3) 0.6739(5) 0.119(3) Uani 1 1 d . . .
H10 H 0.3066 0.5991 0.7164 0.143 Uiso 1 1 calc R . .
C11 C 0.0572(4) 0.6587(2) 0.7311(2) 0.0441(8) Uani 1 1 d . . .
H11A H 0.0747 0.6590 0.7966 0.053 Uiso 1 1 calc R . .
H11B H -0.0373 0.6235 0.7280 0.053 Uiso 1 1 calc R . .
C12 C 0.0160(5) 0.7688(3) 0.6890(3) 0.0499(9) Uani 1 1 d . . .
H12A H -0.0715 0.7764 0.6468 0.060 Uiso 1 1 calc R . .
H12B H -0.0267 0.8194 0.7378 0.060 Uiso 1 1 calc R . .
C13 C 0.1876(4) 0.7828(2) 0.6362(2) 0.0432(8) Uani 1 1 d . . .
H13A H 0.1707 0.8341 0.5841 0.052 Uiso 1 1 calc R . .
H13B H 0.2578 0.8049 0.6775 0.052 Uiso 1 1 calc R . .
C14 C 0.6579(5) 0.6536(3) 0.5712(3) 0.0517(9) Uani 1 1 d . . .
H14A H 0.7594 0.6562 0.5255 0.078 Uiso 1 1 calc R . .
H14B H 0.6907 0.6033 0.6212 0.078 Uiso 1 1 calc R . .
H14C H 0.6110 0.7217 0.5967 0.078 Uiso 1 1 calc R . .
C15 C 0.7294(4) 0.2324(2) 1.1004(2) 0.0353(7) Uani 1 1 d . . .
C16 C 0.8911(4) 0.1618(3) 1.0861(2) 0.0451(8) Uani 1 1 d . . .
C17 C 0.9011(6) 0.0596(3) 1.1201(3) 0.0654(12) Uani 1 1 d . . .
H17 H 1.0083 0.0115 1.1111 0.078 Uiso 1 1 calc R . .
C18 C 0.7566(7) 0.0276(3) 1.1668(3) 0.0736(13) Uani 1 1 d . . .
H18 H 0.7656 -0.0417 1.1893 0.088 Uiso 1 1 calc R . .
C19 C 0.6003(6) 0.0975(3) 1.1801(3) 0.0632(11) Uani 1 1 d . . .
H19 H 0.5021 0.0752 1.2115 0.076 Uiso 1 1 calc R . .
C20 C 0.5837(4) 0.1998(3) 1.1484(2) 0.0439(8) Uani 1 1 d . . .
C21 C 1.0470(5) 0.1975(3) 1.0348(3) 0.0624(11) Uani 1 1 d . . .
H21A H 1.1499 0.1422 1.0373 0.094 Uiso 1 1 calc R . .
H21B H 1.0613 0.2581 1.0637 0.094 Uiso 1 1 calc R . .
H21C H 1.0304 0.2151 0.9701 0.094 Uiso 1 1 calc R . .
C22 C 0.4126(5) 0.2765(4) 1.1656(3) 0.0628(11) Uani 1 1 d . . .
H22A H 0.3281 0.2432 1.2039 0.094 Uiso 1 1 calc R . .
H22B H 0.3721 0.3009 1.1063 0.094 Uiso 1 1 calc R . .
H22C H 0.4272 0.3351 1.1976 0.094 Uiso 1 1 calc R . .
C23 C 0.6992(5) 0.1965(3) 0.8730(3) 0.0554(10) Uani 1 1 d . . .
H23A H 0.7626 0.1548 0.9208 0.066 Uiso 1 1 calc R . .
H23B H 0.7819 0.2049 0.8171 0.066 Uiso 1 1 calc R . .
C24 C 0.5607(8) 0.1472(3) 0.8506(4) 0.0807(15) Uani 1 1 d . . .
H24A H 0.5123 0.1103 0.9059 0.097 Uiso 1 1 calc R . .
H24B H 0.6066 0.0980 0.8008 0.097 Uiso 1 1 calc R . .
C25 C 0.4245(5) 0.2370(3) 0.8191(3) 0.0576(10) Uani 1 1 d . . .
H25A H 0.4333 0.2417 0.7508 0.069 Uiso 1 1 calc R . .
H25B H 0.3075 0.2287 0.8455 0.069 Uiso 1 1 calc R . .
C26 C 0.5384(7) 0.6694(5) 1.1459(6) 0.119(3) Uani 1 1 d . . .
H26 H 0.4889 0.6336 1.2025 0.142 Uiso 1 1 calc R . .
C27 C 0.6588(4) 0.5894(3) 1.0971(3) 0.0461(8) Uani 1 1 d . . .
H27A H 0.7193 0.5403 1.1417 0.055 Uiso 1 1 calc R . .
H27B H 0.7457 0.6191 1.0554 0.055 Uiso 1 1 calc R . .
C28 C 0.8428(4) 0.4457(3) 0.8845(3) 0.0480(8) Uani 1 1 d . . .
H28A H 0.9094 0.4839 0.9136 0.072 Uiso 1 1 calc R . .
H28B H 0.7951 0.4873 0.8327 0.072 Uiso 1 1 calc R . .
H28C H 0.9179 0.3814 0.8617 0.072 Uiso 1 1 calc R . .

loop_
_atom_site_aniso_label
_atom_site_aniso_U_11
_atom_site_aniso_U_22
_atom_site_aniso_U_33
_atom_site_aniso_U_23
_atom_site_aniso_U_13
_atom_site_aniso_U_12
Al1 0.0310(5) 0.0276(4) 0.0389(5) -0.0009(4) -0.0029(4) -0.0050(3)
Al2 0.0241(4) 0.0295(5) 0.0440(5) -0.0021(4) -0.0041(4) -0.0047(3)
O1 0.0368(11) 0.0334(11) 0.0458(13) 0.0047(9) -0.0032(9) -0.0022(9)
O2 0.0515(14) 0.0284(11) 0.0546(14) -0.0002(10) 0.0186(11) -0.0039(10)
O3 0.0317(10) 0.0295(10) 0.0410(12) -0.0015(8) 0.0036(9) -0.0035(8)
O4 0.0395(12) 0.0330(11) 0.0515(14) 0.0040(10) -0.0098(10) -0.0068(9)
O5 0.0415(13) 0.0387(13) 0.0703(17) -0.0197(11) -0.0138(12) -0.0012(10)
O6 0.0267(10) 0.0311(11) 0.0523(13) -0.0063(9) -0.0091(9) -0.0056(8)
C1 0.0455(18) 0.0362(16) 0.0329(16) 0.0017(13) -0.0037(13) 0.0017(14)
C2 0.079(3) 0.0369(18) 0.044(2) 0.0003(15) -0.0117(18) -0.0023(18)
C3 0.117(4) 0.040(2) 0.068(3) -0.001(2) -0.018(3) 0.018(2)
C4 0.093(4) 0.074(3) 0.089(4) -0.003(3) -0.029(3) 0.041(3)
C5 0.056(3) 0.097(4) 0.066(3) -0.004(3) -0.018(2) 0.014(2)
C6 0.0444(19) 0.059(2) 0.0410(19) 0.0011(16) -0.0063(15) -0.0021(16)
C7 0.113(4) 0.049(2) 0.072(3) -0.001(2) -0.020(3) -0.037(2)
C8 0.058(2) 0.076(3) 0.070(3) 0.000(2) -0.015(2) -0.029(2)
C9 0.050(2) 0.0386(18) 0.053(2) -0.0037(15) 0.0125(16) -0.0126(15)
C10 0.143(5) 0.034(2) 0.134(5) 0.004(3) 0.099(4) -0.005(3)
C11 0.0443(18) 0.0400(18) 0.0442(19) -0.0059(14) 0.0058(14) -0.0079(14)
C12 0.0431(19) 0.0453(19) 0.053(2) -0.0036(16) 0.0018(16) 0.0010(15)
C13 0.0469(19) 0.0321(16) 0.0471(19) -0.0061(14) 0.0006(15) -0.0049(14)
C14 0.051(2) 0.055(2) 0.053(2) -0.0088(17) -0.0098(17) -0.0162(17)
C15 0.0378(16) 0.0335(15) 0.0357(16) -0.0028(12) -0.0097(12) -0.0065(12)
C16 0.0437(18) 0.0429(18) 0.0473(19) -0.0086(15) -0.0116(15) -0.0010(14)
C17 0.075(3) 0.039(2) 0.080(3) -0.0108(19) -0.030(2) 0.0088(19)
C18 0.110(4) 0.038(2) 0.085(3) 0.013(2) -0.040(3) -0.028(2)
C19 0.081(3) 0.056(2) 0.063(3) 0.0095(19) -0.019(2) -0.035(2)
C20 0.0461(19) 0.051(2) 0.0385(18) 0.0000(14) -0.0096(14) -0.0170(15)
C21 0.0334(18) 0.075(3) 0.072(3) -0.013(2) -0.0016(17) 0.0005(18)
C22 0.0364(19) 0.087(3) 0.064(3) -0.004(2) 0.0004(17) -0.0154(19)
C23 0.068(2) 0.0392(19) 0.052(2) -0.0136(16) -0.0081(18) 0.0058(17)
C24 0.132(5) 0.047(2) 0.077(3) -0.005(2) -0.038(3) -0.032(3)
C25 0.060(2) 0.064(2) 0.054(2) -0.0215(19) 0.0011(18) -0.0235(19)
C26 0.063(3) 0.101(4) 0.203(7) -0.094(5) -0.069(4) 0.022(3)
C27 0.0398(18) 0.0445(19) 0.058(2) -0.0066(16) -0.0177(15) -0.0098(14)
C28 0.0356(17) 0.053(2) 0.053(2) 0.0006(16) 0.0020(15) -0.0109(15)
